data_2206029
loop_
_publ_author_name
'Thompson, Hugh W.'
'Lalancette, Roger A.'

_publ_section_title
;
 (4a<i>S</i>*,7a<i>R</i>*)-2,10-Dioxoperhydrobenzo[<i>d</i>]naphthalene
;
_journal_issue 6
_journal_name_full 'Acta Crystallographica Section E'
_journal_page_first o1614
_journal_page_last o1616
_journal_paper_doi 10.1107/S1600536805013759
_journal_volume 61
_journal_year 2005
_chemical_formula_iupac 'C14 H20 O2'
_chemical_formula_moiety 'C14 H20 O2'
_chemical_formula_sum 'C14 H20 O2'
_chemical_formula_weight 220.30
_chemical_melting_point 435
_chemical_name_common
;
(4aS*,7aR*)-2,10-Dioxoperhydrobenzo[d]naphthalene
;
_chemical_name_systematic
;
(4aS*,7aR*)-2,10(3H,11H)-Dioxooctahydro-1H-benzo[d]naphthalene
;
_space_group_IT_number 33
_symmetry_cell_setting orthorhombic
_symmetry_space_group_name_Hall 'P 2c -2n'
_symmetry_space_group_name_H-M 'P n a 21'
_atom_sites_solution_hydrogens geom
_atom_sites_solution_primary direct
_atom_sites_solution_secondary difmap
_audit_creation_method SHELXL-97
_cell_angle_alpha 90.00
_cell_angle_beta 90.00
_cell_angle_gamma 90.00
_cell_formula_units_Z 4
_cell_length_a 10.618(3)
_cell_length_b 16.224(4)
_cell_length_c 6.9661(15)
_cell_measurement_reflns_used 33
_cell_measurement_temperature 296(2)
_cell_measurement_theta_max 9.9
_cell_measurement_theta_min 2.3
_cell_volume 1200.0(5)
_computing_cell_refinement XSCANS
_computing_data_collection 'XSCANS (Siemens, 1996)'
_computing_data_reduction XSCANS
_computing_molecular_graphics SHELXTL
_computing_publication_material SHELXTL
_computing_structure_refinement SHELXTL
_computing_structure_solution 'SHELXTL (Sheldrick, 1997)'
_diffrn_ambient_temperature 296(2)
_diffrn_measured_fraction_theta_full 1.000
_diffrn_measured_fraction_theta_max 1.000
_diffrn_measurement_device_type 'Siemens P4'
_diffrn_measurement_method 2\q/\q
_diffrn_radiation_monochromator graphite
_diffrn_radiation_source 'fine-focus sealed tube'
_diffrn_radiation_type MoK\a
_diffrn_radiation_wavelength 0.71073
_diffrn_reflns_av_R_equivalents 0.056
_diffrn_reflns_av_sigmaI/netI 0.073
_diffrn_reflns_limit_h_max 12
_diffrn_reflns_limit_h_min -12
_diffrn_reflns_limit_k_max 19
_diffrn_reflns_limit_k_min -19
_diffrn_reflns_limit_l_max 8
_diffrn_reflns_limit_l_min -8
_diffrn_reflns_number 2308
_diffrn_reflns_theta_full 25.00
_diffrn_reflns_theta_max 25.00
_diffrn_reflns_theta_min 2.29
_diffrn_standards_decay_% 'variation <1.2%'
_diffrn_standards_interval_count 97
_diffrn_standards_number 3
_exptl_absorpt_coefficient_mu 0.079
_exptl_absorpt_correction_T_max 0.983
_exptl_absorpt_correction_T_min 0.975
_exptl_absorpt_correction_type numerical
_exptl_absorpt_process_details '(SHELXTL; Sheldrick, 1997)'
_exptl_crystal_colour colourless
_exptl_crystal_density_diffrn 1.219
_exptl_crystal_density_method 'not measured'
_exptl_crystal_description parallelepiped
_exptl_crystal_F_000 480
_exptl_crystal_size_max 0.50
_exptl_crystal_size_mid 0.19
_exptl_crystal_size_min 0.19
_refine_diff_density_max 0.13
_refine_diff_density_min -0.12
_refine_ls_abs_structure_details 'see text'
_refine_ls_extinction_coef 0.022(3)
_refine_ls_extinction_expression Fc^*^=kFc[1+0.001xFc^2^\l^3^/sin(2\q)]^-1/4^
_refine_ls_extinction_method SHELXL97
_refine_ls_goodness_of_fit_ref 1.01
_refine_ls_hydrogen_treatment constr
_refine_ls_matrix_type full
_refine_ls_number_parameters 146
_refine_ls_number_reflns 1154
_refine_ls_number_restraints 1
_refine_ls_restrained_S_all 1.01
_refine_ls_R_factor_all 0.090
_refine_ls_R_factor_gt 0.045
_refine_ls_shift/su_max 0.00
_refine_ls_shift/su_mean 0.00
_refine_ls_structure_factor_coef Fsqd
_refine_ls_weighting_details 'calc w = 1/[\s^2^(Fo^2^)+(0.0192P)^2^] where P = (Fo^2^+2Fc^2^)/3'
_refine_ls_weighting_scheme calc
_refine_ls_wR_factor_gt 0.074
_refine_ls_wR_factor_ref 0.086
_reflns_number_gt 725
_reflns_number_total 1154
_reflns_threshold_expression I>2\s(I)
_cod_data_source_file ob6505.cif
_cod_data_source_block I
_cod_depositor_comments
;
The following automatic conversions were performed:
'_symmetry_cell_setting' value 'Orthorhombic' changed to 'orthorhombic'
according to '/home/saulius/struct/CIF-dictionaries/cif_core.dic'
dictionary named 'cif_core.dic' version 2.4.1 from 2010-06-29.

Automatic conversion script
Id: cif_fix_enum 1527 2010-12-29 10:47:43Z saulius 

The following automatic conversions were performed:

'_symmetry_cell_setting' value 'Orthorhombic' changed to
'orthorhombic' according to
/home/saulius/struct/CIF-dictionaries/cif_core.dic dictionary named
'cif_core.dic' version 2.4.1 from 2010-06-29.

Automatic conversion script
Id: cif_fix_values 1715 2011-07-08 13:25:40Z adriana 
;
_cod_database_code 2206029
_cod_database_fobs_code 2206029

loop_
_symmetry_equiv_pos_as_xyz
'x, y, z'
'-x, -y, z+1/2'
'x+1/2, -y+1/2, z'
'-x+1/2, y+1/2, z+1/2'

loop_
_atom_site_label
_atom_site_fract_x
_atom_site_fract_y
_atom_site_fract_z
_atom_site_U_iso_or_equiv
_atom_site_adp_type
_atom_site_calc_flag
_atom_site_refinement_flags
_atom_site_occupancy
_atom_site_type_symbol
O1 0.4304(2) 0.53088(16) 0.6233(5) 0.0663(8) Uani d . 1 O
O2 0.5464(3) 0.7321(2) 0.2868(5) 0.1125(14) Uani d . 1 O
C1 0.6070(3) 0.6117(2) 0.7216(6) 0.0444(9) Uani d . 1 C
H1A 0.6199 0.6091 0.8593 0.053 Uiso calc R 1 H
H1B 0.5515 0.6579 0.6955 0.053 Uiso calc R 1 H
C2 0.5435(3) 0.5333(2) 0.6564(6) 0.0469(9) Uani d . 1 C
C3 0.6234(3) 0.4580(2) 0.6467(7) 0.0557(10) Uani d . 1 C
H3A 0.5799 0.4165 0.5715 0.067 Uiso calc R 1 H
H3B 0.6343 0.4363 0.7754 0.067 Uiso calc R 1 H
C4A 0.8167(3) 0.54921(19) 0.6426(6) 0.0464(9) Uani d . 1 C
H4A 0.8929 0.5587 0.5663 0.056 Uiso calc R 1 H
C4 0.7524(3) 0.4729(2) 0.5589(6) 0.0569(11) Uani d . 1 C
H4B 0.7435 0.4797 0.4212 0.068 Uiso calc R 1 H
H4C 0.8052 0.4251 0.5814 0.068 Uiso calc R 1 H
C5 0.8596(4) 0.5352(2) 0.8494(6) 0.0593(12) Uani d . 1 C
H5A 0.7867 0.5223 0.9279 0.071 Uiso calc R 1 H
H5B 0.9158 0.4881 0.8532 0.071 Uiso calc R 1 H
C6 0.9263(4) 0.6092(2) 0.9335(7) 0.0725(13) Uani d . 1 C
H6A 0.9445 0.5990 1.0679 0.087 Uiso calc R 1 H
H6B 1.0058 0.6173 0.8674 0.087 Uiso calc R 1 H
C7A 0.8059(3) 0.7014(2) 0.7101(5) 0.0507(11) Uani d . 1 C
H7A 0.8831 0.7080 0.6344 0.061 Uiso calc R 1 H
C7 0.8474(4) 0.6864(3) 0.9155(6) 0.0625(13) Uani d . 1 C
H7B 0.8958 0.7334 0.9600 0.075 Uiso calc R 1 H
H7C 0.7736 0.6814 0.9967 0.075 Uiso calc R 1 H
C8 0.7323(4) 0.7811(2) 0.6884(7) 0.0695(14) Uani d . 1 C
H8A 0.7821 0.8264 0.7381 0.083 Uiso calc R 1 H
H8B 0.6556 0.7777 0.7635 0.083 Uiso calc R 1 H
C9 0.6985(5) 0.7984(3) 0.4772(7) 0.0836(17) Uani d . 1 C
H9A 0.6401 0.8444 0.4718 0.100 Uiso calc R 1 H
H9B 0.7741 0.8142 0.4084 0.100 Uiso calc R 1 H
C10 0.6412(5) 0.7265(3) 0.3817(6) 0.0690(14) Uani d . 1 C
C11 0.7093(4) 0.6468(2) 0.4094(5) 0.0581(11) Uani d . 1 C
H11A 0.7889 0.6491 0.3413 0.070 Uiso calc R 1 H
H11B 0.6597 0.6026 0.3538 0.070 Uiso calc R 1 H
C11A 0.7346(3) 0.62721(18) 0.6227(5) 0.0379(8) Uani d . 1 C

loop_
_atom_site_aniso_label
_atom_site_aniso_U_11
_atom_site_aniso_U_22
_atom_site_aniso_U_33
_atom_site_aniso_U_12
_atom_site_aniso_U_13
_atom_site_aniso_U_23
O1 0.0419(15) 0.0775(19) 0.079(2) -0.0062(14) -0.0077(16) 0.0066(19)
O2 0.103(3) 0.115(3) 0.119(3) 0.013(2) -0.051(3) 0.037(2)
C1 0.0401(19) 0.0410(19) 0.052(2) 0.0018(18) 0.0025(18) 0.0011(18)
C2 0.044(2) 0.053(2) 0.044(2) -0.0028(19) 0.000(2) 0.009(2)
C3 0.055(2) 0.044(2) 0.068(3) -0.001(2) -0.005(3) 0.001(2)
C4A 0.0335(17) 0.054(2) 0.052(2) 0.0029(18) 0.007(2) 0.002(2)
C4 0.054(2) 0.046(2) 0.070(3) 0.012(2) 0.006(2) -0.004(2)
C5 0.039(2) 0.064(3) 0.075(3) 0.004(2) -0.011(2) 0.014(2)
C6 0.053(3) 0.093(3) 0.071(3) -0.005(3) -0.022(2) 0.019(3)
C7A 0.043(2) 0.051(2) 0.058(3) -0.006(2) 0.001(2) 0.0026(19)
C7 0.055(3) 0.076(3) 0.056(3) -0.014(2) -0.006(2) -0.009(2)
C8 0.066(3) 0.044(2) 0.098(4) -0.005(2) 0.001(3) 0.002(2)
C9 0.085(3) 0.050(3) 0.116(5) 0.003(3) -0.011(3) 0.037(3)
C10 0.073(3) 0.073(3) 0.061(3) -0.002(3) -0.002(3) 0.038(3)
C11 0.065(3) 0.060(2) 0.050(2) -0.003(2) -0.002(2) 0.018(2)
C11A 0.0330(18) 0.0412(18) 0.0393(19) 0.0029(16) 0.0005(18) 0.0061(18)

loop_
_atom_type_symbol
_atom_type_description
_atom_type_scat_dispersion_real
_atom_type_scat_dispersion_imag
_atom_type_scat_source
C C 0.0033 0.0016 'International Tables Vol C Tables 4.2.6.8 and 6.1.1.4'
H H 0.0000 0.0000 'International Tables Vol C Tables 4.2.6.8 and 6.1.1.4'
O O 0.0106 0.0060 'International Tables Vol C Tables 4.2.6.8 and 6.1.1.4'

loop_
_geom_angle_atom_site_label_1
_geom_angle_atom_site_label_2
_geom_angle_atom_site_label_3
_geom_angle
C2 C1 C11A 113.3(3)
C2 C1 H1A 108.9
C11A C1 H1A 108.9
C2 C1 H1B 108.9
C11A C1 H1B 108.9
H1A C1 H1B 107.7
O1 C2 C3 121.7(4)
O1 C2 C1 121.4(3)
C3 C2 C1 116.8(3)
C2 C3 C4 113.7(3)
C2 C3 H3A 108.8
C4 C3 H3A 108.8
C2 C3 H3B 108.8
C4 C3 H3B 108.8
H3A C3 H3B 107.7
C5 C4A C4 111.8(3)
C5 C4A C11A 112.1(3)
C4 C4A C11A 112.2(3)
C5 C4A H4A 106.8
C4 C4A H4A 106.8
C11A C4A H4A 106.8
C3 C4 C4A 112.2(3)
C3 C4 H4B 109.2
C4A C4 H4B 109.2
C3 C4 H4C 109.2
C4A C4 H4C 109.2
H4B C4 H4C 107.9
C6 C5 C4A 112.7(3)
C6 C5 H5A 109.0
C4A C5 H5A 109.0
C6 C5 H5B 109.0
C4A C5 H5B 109.0
H5A C5 H5B 107.8
C7 C6 C5 111.4(3)
C7 C6 H6A 109.3
C5 C6 H6A 109.3
C7 C6 H6B 109.3
C5 C6 H6B 109.3
H6A C6 H6B 108.0
C7 C7A C8 112.3(3)
C7 C7A C11A 112.9(3)
C8 C7A C11A 111.8(3)
C7 C7A H7A 106.4
C8 C7A H7A 106.4
C11A C7A H7A 106.4
C6 C7 C7A 111.8(3)
C6 C7 H7B 109.3
C7A C7 H7B 109.3
C6 C7 H7C 109.3
C7A C7 H7C 109.3
H7B C7 H7C 107.9
C7A C8 C9 111.8(3)
C7A C8 H8A 109.3
C9 C8 H8A 109.3
C7A C8 H8B 109.3
C9 C8 H8B 109.3
H8A C8 H8B 107.9
C10 C9 C8 112.5(4)
C10 C9 H9A 109.1
C8 C9 H9A 109.1
C10 C9 H9B 109.1
C8 C9 H9B 109.1
H9A C9 H9B 107.8
O2 C10 C9 122.1(5)
O2 C10 C11 122.6(5)
C9 C10 C11 115.3(4)
C10 C11 C11A 112.8(3)
C10 C11 H11A 109.0
C11A C11 H11A 109.0
C10 C11 H11B 109.0
C11A C11 H11B 109.0
H11A C11 H11B 107.8
C1 C11A C4A 108.8(3)
C1 C11A C11 108.1(3)
C4A C11A C11 110.7(3)
C1 C11A C7A 112.5(3)
C4A C11A C7A 109.0(3)
C11 C11A C7A 107.7(3)

loop_
_geom_bond_atom_site_label_1
_geom_bond_atom_site_label_2
_geom_bond_distance
O1 C2 1.223(4)
O2 C10 1.208(5)
C1 C2 1.509(5)
C1 C11A 1.541(4)
C1 H1A 0.9700
C1 H1B 0.9700
C2 C3 1.489(4)
C3 C4 1.519(5)
C3 H3A 0.9700
C3 H3B 0.9700
C4A C5 1.528(6)
C4A C4 1.530(5)
C4A C11A 1.543(4)
C4A H4A 0.9800
C4 H4B 0.9700
C4 H4C 0.9700
C5 C6 1.513(5)
C5 H5A 0.9700
C5 H5B 0.9700
C6 C7 1.513(5)
C6 H6A 0.9700
C6 H6B 0.9700
C7A C7 1.516(5)
C7A C8 1.518(5)
C7A C11A 1.546(4)
C7A H7A 0.9800
C7 H7B 0.9700
C7 H7C 0.9700
C8 C9 1.540(6)
C8 H8A 0.9700
C8 H8B 0.9700
C9 C10 1.474(6)
C9 H9A 0.9700
C9 H9B 0.9700
C10 C11 1.494(6)
C11 C11A 1.543(5)
C11 H11A 0.9700
C11 H11B 0.9700

loop_
_geom_hbond_atom_site_label_D
_geom_hbond_atom_site_label_H
_geom_hbond_atom_site_label_A
_geom_hbond_site_symmetry_A
_geom_hbond_distance_DH
_geom_hbond_distance_HA
_geom_hbond_distance_DA
_geom_hbond_angle_DHA
_geom_hbond_publ_flag
C3 H3B O1 2_665 0.97 2.575 3.374(6) 140 yes

loop_
_geom_torsion_atom_site_label_1
_geom_torsion_atom_site_label_2
_geom_torsion_atom_site_label_3
_geom_torsion_atom_site_label_4
_geom_torsion
C11A C1 C2 O1 -137.5(4)
C11A C1 C2 C3 46.3(5)
O1 C2 C3 C4 140.7(4)
C1 C2 C3 C4 -43.1(5)
C2 C3 C4 C4A 47.0(5)
C5 C4A C4 C3 71.3(4)
C11A C4A C4 C3 -55.5(5)
C4 C4A C5 C6 178.6(3)
C11A C4A C5 C6 -54.5(4)
C4A C5 C6 C7 53.7(5)
C5 C6 C7 C7A -53.8(5)
C8 C7A C7 C6 -177.0(3)
C11A C7A C7 C6 55.5(4)
C7 C7A C8 C9 176.2(3)
C11A C7A C8 C9 -55.7(5)
C7A C8 C9 C10 49.4(5)
C8 C9 C10 O2 132.4(4)
C8 C9 C10 C11 -48.1(5)
O2 C10 C11 C11A -128.0(4)
C9 C10 C11 C11A 52.4(5)
C2 C1 C11A C4A -51.6(4)
C2 C1 C11A C11 68.7(4)
C2 C1 C11A C7A -172.5(3)
C5 C4A C11A C1 -69.7(4)
C4 C4A C11A C1 57.1(4)
C5 C4A C11A C11 171.6(3)
C4 C4A C11A C11 -61.6(4)
C5 C4A C11A C7A 53.3(4)
C4 C4A C11A C7A -179.9(3)
C10 C11 C11A C1 66.7(4)
C10 C11 C11A C4A -174.2(3)
C10 C11 C11A C7A -55.0(4)
C7 C7A C11A C1 66.4(4)
C8 C7A C11A C1 -61.4(4)
C7 C7A C11A C4A -54.4(4)
C8 C7A C11A C4A 177.8(3)
C7 C7A C11A C11 -174.6(3)
C8 C7A C11A C11 57.6(4)
